data_2310925
loop_
_publ_author_name
'Migchelsen, T.'
'Vos, A.'

_publ_section_title
;
 Reinvestigation of the crystal structure of ammonium
 bromochloroiodate(I), N H4 Br I Cl, at 140 K
;
_journal_name_full 'Acta Crystallographica (1,1948-23,1967)'
_journal_page_first 812
_journal_page_last 815
_journal_volume 22
_journal_year 1967
_chemical_formula_sum 'Br Cl H4 I N'
_chemical_name_systematic '(N H4) (Br I Cl)'
_space_group_IT_number 62
_symmetry_space_group_name_Hall '-P 2ac 2n'
_symmetry_space_group_name_H-M 'P n m a'
_cell_angle_alpha 90
_cell_angle_beta 90
_cell_angle_gamma 90
_cell_formula_units_Z 4
_cell_length_a 10.28
_cell_length_b 6.075
_cell_length_c 8.648
_cell_volume 540.076
_citation_journal_id_ASTM ACCRA9
_cod_data_source_file Migchelsen_ACCRA9_1967_1084.cif
_cod_data_source_block H4Br1Cl1I1N1
_cod_original_cell_volume 540.0762
_cod_original_formula_sum 'H4 Br1 Cl1 I1 N1'
_cod_database_code 2310925

loop_
_symmetry_equiv_pos_as_xyz
x,y,z
-x+1/2,-y,z+1/2
x+1/2,-y+1/2,-z+1/2
-x,y+1/2,-z
-x,-y,-z
x-1/2,y,-z-1/2
-x-1/2,y-1/2,z-1/2
x,-y-1/2,z

loop_
_atom_site_label
_atom_site_type_symbol
_atom_site_fract_x
_atom_site_fract_y
_atom_site_fract_z
_atom_site_occupancy
_atom_site_U_iso_or_equiv
_atom_site_attached_hydrogens
Br1 Br 0.4242 0.25 0.2642 1 0.0 0
N1 N-3 0.3466 0.75 0.0401 1 0.0 4
I1 I 0.618 0.25 0.4478 1 0.0 0
Cl1 Cl 0.8371 0.25 0.6473 1 0.0 0
